data_1559754
loop_
_publ_author_name
'Vaddypally, Shivaiah'
'Kiselev, Vitaly G.'
'Byrne, Alex N.'
'Goldsmith, C. Franklin'
'Zdilla, Michael J.'

_publ_section_title
;
 Transition-metal-mediated reduction and reversible double-cyclization of
 cyanuric triazide to an asymmetric bitetrazolate involving cleavage of
 the six-membered aromatic ring.
;
_journal_issue 6
_journal_name_full 'Chemical science'
_journal_page_first 2268
_journal_page_last 2275
_journal_paper_doi 10.1039/d0sc04949b
_journal_volume 12
_journal_year 2020
_chemical_formula_moiety 'C36 H30 N26 Ni2, 2(C4 H8 O)'
_chemical_formula_sum 'C44 H46 N26 Ni2 O2'
_chemical_formula_weight 1088.49
_chemical_properties_physical Explosive
_space_group_crystal_system monoclinic
_space_group_IT_number 14
_space_group_name_Hall '-P 2ybc'
_space_group_name_H-M_alt 'P 1 21/c 1'
_atom_sites_solution_hydrogens geom
_atom_sites_solution_primary direct
_atom_sites_solution_secondary difmap
_audit_creation_date 2020-08-06
_audit_creation_method
;
Olex2 1.2
(compiled 2018.05.29 svn.r3508 for OlexSys, GUI svn.r5506)
;
_audit_update_record
;
2020-08-21 deposited with the CCDC.	2020-12-01 downloaded from the CCDC.
;
_cell_angle_alpha 90
_cell_angle_beta 98.269(4)
_cell_angle_gamma 90
_cell_formula_units_Z 2
_cell_length_a 11.927(2)
_cell_length_b 20.144(4)
_cell_length_c 10.560(2)
_cell_measurement_reflns_used 4692
_cell_measurement_temperature 100(2)
_cell_measurement_theta_max 25.57
_cell_measurement_theta_min 2.66
_cell_volume 2510.7(8)
_computing_cell_refinement 'SAINT v8.34A (Bruker, 2013)'
_computing_data_collection 'COSMO (Bruker, 2013)'
_computing_data_reduction 'SAINT v8.34A (Bruker, 2013)'
_computing_molecular_graphics 'Olex2 (Dolomanov et al., 2009)'
_computing_publication_material 'Olex2 (Dolomanov et al., 2009)'
_computing_structure_refinement 'XL (Sheldrick, 2008)'
_computing_structure_solution 'ShelXS (Sheldrick, 2008)'
_diffrn_ambient_temperature 100.09
_diffrn_detector_area_resol_mean 8.333
_diffrn_measured_fraction_theta_full 1.000
_diffrn_measured_fraction_theta_max 0.995
_diffrn_measurement_device_type 'Bruker APEX-II CCD'
_diffrn_measurement_method '\f and \w scans'
_diffrn_radiation_type MoK\a
_diffrn_radiation_wavelength 0.71073
_diffrn_reflns_av_R_equivalents 0.0459
_diffrn_reflns_av_unetI/netI 0.0489
_diffrn_reflns_Laue_measured_fraction_full 1.000
_diffrn_reflns_Laue_measured_fraction_max 0.995
_diffrn_reflns_limit_h_max 15
_diffrn_reflns_limit_h_min -15
_diffrn_reflns_limit_k_max 26
_diffrn_reflns_limit_k_min -26
_diffrn_reflns_limit_l_max 13
_diffrn_reflns_limit_l_min -12
_diffrn_reflns_number 22596
_diffrn_reflns_point_group_measured_fraction_full 1.000
_diffrn_reflns_point_group_measured_fraction_max 0.995
_diffrn_reflns_theta_full 25.242
_diffrn_reflns_theta_max 28.023
_diffrn_reflns_theta_min 1.725
_diffrn_source 'sealed tube'
_diffrn_standards_number 0
_exptl_absorpt_coefficient_mu 0.816
_exptl_absorpt_correction_T_max 0.7456
_exptl_absorpt_correction_T_min 0.6924
_exptl_absorpt_correction_type multi-scan
_exptl_absorpt_process_details
'SADABS-2014/5 (Bruker,2014/5) was used for absorption correction. wR2(int) was 0.0489 before and 0.0416 after correction. The Ratio of minimum to maximum transmission is 0.9286. The \l/2 correction factor is 0.00150.'
_exptl_crystal_colour colourless
_exptl_crystal_density_diffrn 1.440
_exptl_crystal_description needle
_exptl_crystal_F_000 1128
_exptl_crystal_size_max 0.17
_exptl_crystal_size_mid 0.075
_exptl_crystal_size_min 0.02
_refine_diff_density_max 0.482
_refine_diff_density_min -0.395
_refine_diff_density_rms 0.064
_refine_ls_extinction_method none
_refine_ls_goodness_of_fit_ref 1.030
_refine_ls_hydrogen_treatment constr
_refine_ls_matrix_type full
_refine_ls_number_parameters 481
_refine_ls_number_reflns 6037
_refine_ls_number_restraints 624
_refine_ls_restrained_S_all 1.041
_refine_ls_R_factor_all 0.0809
_refine_ls_R_factor_gt 0.0461
_refine_ls_shift/su_max 0.001
_refine_ls_shift/su_mean 0.000
_refine_ls_structure_factor_coef Fsqd
_refine_ls_weighting_details 'w=1/[\s^2^(Fo^2^)+(0.0386P)^2^+2.1450P] where P=(Fo^2^+2Fc^2^)/3'
_refine_ls_weighting_scheme calc
_refine_ls_wR_factor_gt 0.0932
_refine_ls_wR_factor_ref 0.1055
_reflns_Friedel_coverage 0.000
_reflns_number_gt 4217
_reflns_number_total 6037
_reflns_threshold_expression 'I > 2\s(I)'
_cod_data_source_file d0sc04949b2.cif
_cod_data_source_block 2e
_cod_depositor_comments
;Adding full bibliography for 1559749--1559754.cif.

 Adding full bibliography for 1559749--1559754.cif.
;
_cod_original_cell_volume 2510.6(8)
_cod_database_code 1559754
_shelx_shelxl_version_number 2018/3
_shelx_space_group_comment
;
The symmetry employed for this shelxl refinement is uniquely defined
by the following loop, which should always be used as a source of
symmetry information in preference to the above space-group names.
They are only intended as comments.
;
_shelx_estimated_absorpt_t_max 0.984
_shelx_estimated_absorpt_t_min 0.874
_olex2_refinement_description
;
1. Fixed Uiso
 At 1.2 times of:
  All C(H) groups, All C(H,H) groups
2. Restrained distances
 C4T-C3T = C3T-C2T = C2T-C1T = C2S-C1S = C3S-C2S = C4S-C3S
 1.54 with sigma of 0.01
 O1S-C1S = O1S-C4S = O1T-C1T = O1T-C4T
 1.45 with sigma of 0.01
 N21A-C26A = N21-C26 = N21A-C22A = N21-C22
 1.34 with sigma of 0.01
 C26A-C25A = C26-C25 = C25-C24 = C25A-C24A = C24A-C23A = C24-C23 = C23A-C22A =
 C23-C22
 1.38 with sigma of 0.01
 Ni1-N21A = Ni1-N21
 2.085 with sigma of 0.01
 N11-C16 = N11-C16A = N11-C12A = N11-C12
 1.34 with sigma of 0.01
 C16-C15 = C16A-C15A = C15-C14 = C15A-C14A = C14-C13 = C14A-C13A = C13-C12 =
 C13A-C12A
 1.38 with sigma of 0.01
 C4T-C1T
 2.29 with sigma of 0.02
 C4S-C1S
 2.29 with sigma of 0.02
 O1S-C3S
 2.44 with sigma of 0.02
 O1S-C2S
 2.44 with sigma of 0.02
 O1T-C2T
 2.44 with sigma of 0.02
 O1T-C3T
 2.44 with sigma of 0.02
 C1T-C3T
 2.52 with sigma of 0.02
 C2T-C4T
 2.52 with sigma of 0.02
 C1S-C3S
 2.52 with sigma of 0.02
 C2S-C4S
 2.52 with sigma of 0.02
 C22-C26
 2.32 with sigma of 0.04
 C22A-C26A
 2.32 with sigma of 0.04
 N21A-C23A
 2.36 with sigma of 0.04
 N21A-C25A
 2.36 with sigma of 0.04
 N21-C23
 2.36 with sigma of 0.04
 N21-C25
 2.36 with sigma of 0.04
 C22A-C24A
 2.39 with sigma of 0.04
 C23A-C25A
 2.39 with sigma of 0.04
 C24A-C26A
 2.39 with sigma of 0.04
 C22-C24
 2.39 with sigma of 0.04
 C23-C25
 2.39 with sigma of 0.04
 C24-C26
 2.39 with sigma of 0.04
 C16-C14
 2.39 with sigma of 0.02
 C15-C13
 2.39 with sigma of 0.02
 C14-C12
 2.39 with sigma of 0.02
 C16A-C14A
 2.39 with sigma of 0.02
 C15A-C13A
 2.39 with sigma of 0.02
 C14A-C12A
 2.39 with sigma of 0.02
 N11-C15
 2.36 with sigma of 0.02
 N11-C13
 2.36 with sigma of 0.02
 N11-C15A
 2.36 with sigma of 0.02
 N11-C13A
 2.36 with sigma of 0.02
 C16-C12
 2.32 with sigma of 0.02
 C16A-C12A
 2.32 with sigma of 0.02
3. Rigid bond restraints
 O1S, C1S, C2S, C3S, C4S, O1T, C1T, C2T, C3T, C4T
 with sigma for 1-2 distances of 0.01 and sigma for 1-3 distances of 0.01
 N21, N21A, C22, C22A, C23, C23A, C24, C24A, C25, C25A, C26, C26A
 with sigma for 1-2 distances of 0.01 and sigma for 1-3 distances of 0.01
 N11, C12, C12A, C13, C13A, C14, C14A, C15, C15A, C16, C16A
 with sigma for 1-2 distances of 0.01 and sigma for 1-3 distances of 0.01
4. Uiso/Uaniso restraints and constraints
O1S \\sim C1S \\sim C2S \\sim C3S \\sim C4S \\sim O1T \\sim C1T \\sim C2T \\sim
C3T \\sim C4T: within 2A with sigma of 0.04 and sigma for terminal atoms of 0.08
N21 \\sim N21A \\sim C22 \\sim C22A \\sim C23 \\sim C23A \\sim C24 \\sim C24A
\\sim C25 \\sim C25A \\sim C26 \\sim C26A: within 2A with sigma of 0.01 and
sigma for terminal atoms of 0.02
N11 \\sim C12 \\sim C12A \\sim C13 \\sim C13A \\sim C14 \\sim C14A \\sim C15
\\sim C15A \\sim C16 \\sim C16A: within 2A with sigma of 0.01 and sigma for
terminal atoms of 0.02
5. Others
 Sof(O1T)=Sof(C1T)=Sof(H1TA)=Sof(H1TB)=Sof(C2T)=Sof(H2TA)=Sof(H2TB)=Sof(C3T)=
 Sof(H3TA)=Sof(H3TB)=Sof(C4T)=Sof(H4TA)=Sof(H4TB)=1-FVAR(1)
 Sof(O1S)=Sof(C1S)=Sof(H1SA)=Sof(H1SB)=Sof(C2S)=Sof(H2SA)=Sof(H2SB)=Sof(C3S)=
 Sof(H3SA)=Sof(H3SB)=Sof(C4S)=Sof(H4SA)=Sof(H4SB)=FVAR(1)
 Sof(N21A)=Sof(C22A)=Sof(H22A)=Sof(C23A)=Sof(H23A)=Sof(C24A)=Sof(H24A)=
 Sof(C25A)=Sof(H25A)=Sof(C26A)=Sof(H26A)=1-FVAR(2)
 Sof(N21)=Sof(C22)=Sof(H22)=Sof(C23)=Sof(H23)=Sof(C24)=Sof(H24)=Sof(C25)=
 Sof(H25)=Sof(C26)=Sof(H26)=FVAR(2)
 Sof(C12A)=Sof(H12A)=Sof(C13A)=Sof(H13A)=Sof(C14A)=Sof(H14A)=Sof(C15A)=
 Sof(H15A)=Sof(C16A)=Sof(H16A)=1-FVAR(3)
 Sof(C12)=Sof(H12)=Sof(C13)=Sof(H13)=Sof(C14)=Sof(H14)=Sof(C15)=Sof(H15)=
 Sof(C16)=Sof(H16)=FVAR(3)
6.a Secondary CH2 refined with riding coordinates:
 C1S(H1SA,H1SB), C2S(H2SA,H2SB), C3S(H3SA,H3SB), C4S(H4SA,H4SB), C1T(H1TA,
 H1TB), C2T(H2TA,H2TB), C3T(H3TA,H3TB), C4T(H4TA,H4TB)
6.b Aromatic/amide H refined with riding coordinates:
 C12(H12), C12A(H12A), C13(H13), C13A(H13A), C14(H14), C14A(H14A), C15(H15),
 C15A(H15A), C16(H16), C16A(H16A), C22(H22), C22A(H22A), C23(H23), C23A(H23A),
 C24(H24), C24A(H24A), C25(H25), C25A(H25A), C26(H26), C26A(H26A), C32(H32),
 C33(H33), C34(H34), C35(H35), C36(H36)
;
_olex2_submission_special_instructions 'No special instructions were received'

loop_
_space_group_symop_operation_xyz
'x, y, z'
'-x, y+1/2, -z+1/2'
'-x, -y, -z'
'x, -y-1/2, z-1/2'

loop_
_atom_site_label
_atom_site_type_symbol
_atom_site_fract_x
_atom_site_fract_y
_atom_site_fract_z
_atom_site_U_iso_or_equiv
_atom_site_adp_type
_atom_site_occupancy
_atom_site_site_symmetry_order
_atom_site_calc_flag
_atom_site_refinement_flags_posn
_atom_site_refinement_flags_adp
_atom_site_refinement_flags_occupancy
_atom_site_disorder_assembly
_atom_site_disorder_group
Ni1 Ni 0.66422(2) 0.53615(2) 0.68714(3) 0.02503(10) Uani 1 1 d D . . . .
N1 N 0.37313(16) 0.46587(13) 0.5121(2) 0.0330(5) Uani 1 1 d . . . . .
N2 N 0.48584(16) 0.52459(11) 0.69183(19) 0.0284(5) Uani 1 1 d . . . . .
N3 N 0.33425(17) 0.59544(12) 0.7443(2) 0.0332(5) Uani 1 1 d . . . . .
N4 N 0.32674(18) 0.63220(12) 0.8513(2) 0.0379(6) Uani 1 1 d . . . . .
N5 N 0.41649(18) 0.62682(11) 0.9360(2) 0.0333(5) Uani 1 1 d . . . . .
N6 N 0.48632(16) 0.58456(10) 0.8830(2) 0.0261(5) Uani 1 1 d . . . . .
N7 N 0.61822(18) 0.56285(11) 1.0729(2) 0.0310(5) Uani 1 1 d . . . . .
N8 N 0.72483(18) 0.53819(12) 1.0904(2) 0.0340(5) Uani 1 1 d . . . . .
N9 N 0.75713(17) 0.52429(11) 0.9801(2) 0.0316(5) Uani 1 1 d . . . . .
N10 N 0.67214(16) 0.54025(11) 0.88496(19) 0.0260(4) Uani 1 1 d . . . . .
N11 N 0.83589(16) 0.54932(11) 0.6760(2) 0.0304(5) Uani 1 1 d D U . . .
N21 N 0.640(2) 0.6404(3) 0.679(2) 0.0305(15) Uani 0.60(2) 1 d D U P A 1
N21A N 0.649(3) 0.6411(4) 0.690(3) 0.031(2) Uani 0.40(2) 1 d D U P A 2
N31 N 0.68545(17) 0.43284(12) 0.6860(2) 0.0318(5) Uani 1 1 d . . . . .
C1 C 0.42167(19) 0.49507(15) 0.5974(2) 0.0295(6) Uani 1 1 d . . . . .
C2 C 0.43422(19) 0.56578(14) 0.7664(2) 0.0271(6) Uani 1 1 d . . . . .
C3 C 0.5911(2) 0.56314(13) 0.9477(2) 0.0249(5) Uani 1 1 d . . . . .
C12 C 0.8778(12) 0.5831(18) 0.584(2) 0.036(2) Uani 0.41(3) 1 d D U P B 1
H12 H 0.826657 0.605834 0.521609 0.043 Uiso 0.41(3) 1 calc R . P B 1
C12A C 0.8623(8) 0.5850(12) 0.5770(17) 0.0345(15) Uani 0.59(3) 1 d D U P B 2
H12A H 0.802420 0.602252 0.516999 0.041 Uiso 0.59(3) 1 calc R . P B 2
C13 C 0.9920(11) 0.5864(9) 0.5766(16) 0.037(2) Uani 0.41(3) 1 d D U P B 1
H13 H 1.019193 0.612375 0.512469 0.044 Uiso 0.41(3) 1 calc R . P B 1
C13A C 0.9724(9) 0.5978(7) 0.5585(11) 0.0407(17) Uani 0.59(3) 1 d D U P B 2
H13A H 0.987860 0.623158 0.487189 0.049 Uiso 0.59(3) 1 calc R . P B 2
C14 C 1.0661(10) 0.5511(9) 0.6640(15) 0.040(2) Uani 0.41(3) 1 d D U P B 1
H14 H 1.145304 0.552662 0.660907 0.048 Uiso 0.41(3) 1 calc R . P B 1
C14A C 1.0597(7) 0.5730(7) 0.6456(10) 0.0398(18) Uani 0.59(3) 1 d D U P B 2
H14A H 1.136246 0.581312 0.635387 0.048 Uiso 0.59(3) 1 calc R . P B 2
C15 C 1.0242(10) 0.5137(9) 0.7555(13) 0.040(2) Uani 0.41(3) 1 d D U P B 1
H15 H 1.073876 0.488444 0.815410 0.048 Uiso 0.41(3) 1 calc R . P B 1
C15A C 1.0345(6) 0.5361(7) 0.7476(10) 0.0420(18) Uani 0.59(3) 1 d D U P B 2
H15A H 1.093322 0.517704 0.807558 0.050 Uiso 0.59(3) 1 calc R . P B 2
C16 C 0.9089(10) 0.5134(10) 0.7590(16) 0.036(2) Uani 0.41(3) 1 d D U P B 1
H16 H 0.879960 0.487213 0.821766 0.043 Uiso 0.41(3) 1 calc R . P B 1
C16A C 0.9223(7) 0.5262(7) 0.7611(11) 0.038(2) Uani 0.59(3) 1 d D U P B 2
H16A H 0.905236 0.502209 0.833305 0.046 Uiso 0.59(3) 1 calc R . P B 2
C22 C 0.5657(11) 0.6667(4) 0.5844(13) 0.0315(16) Uani 0.60(2) 1 d D U P A 1
H22 H 0.521838 0.638019 0.525269 0.038 Uiso 0.60(2) 1 calc R . P A 1
C22A C 0.5826(17) 0.6785(7) 0.6039(19) 0.036(2) Uani 0.40(2) 1 d D U P A 2
H22A H 0.535665 0.655923 0.537291 0.043 Uiso 0.40(2) 1 calc R . P A 2
C23 C 0.5517(9) 0.7340(4) 0.5722(10) 0.0374(16) Uani 0.60(2) 1 d D U P A 1
H23 H 0.499321 0.751711 0.504301 0.045 Uiso 0.60(2) 1 calc R . P A 1
C23A C 0.5770(13) 0.7469(7) 0.6043(14) 0.039(2) Uani 0.40(2) 1 d D U P A 2
H23A H 0.528281 0.770197 0.540243 0.047 Uiso 0.40(2) 1 calc R . P A 2
C24 C 0.6137(9) 0.7759(4) 0.6586(11) 0.0402(18) Uani 0.60(2) 1 d D U P A 1
H24 H 0.604052 0.822646 0.650739 0.048 Uiso 0.60(2) 1 calc R . P A 1
C24A C 0.6445(12) 0.7804(6) 0.7007(15) 0.041(2) Uani 0.40(2) 1 d D U P A 2
H24A H 0.643040 0.827468 0.705352 0.050 Uiso 0.40(2) 1 calc R . P A 2
C25 C 0.6898(9) 0.7497(5) 0.7565(11) 0.0412(17) Uani 0.60(2) 1 d D U P A 1
H25 H 0.732625 0.777394 0.818346 0.049 Uiso 0.60(2) 1 calc R . P A 1
C25A C 0.7141(13) 0.7437(7) 0.7903(15) 0.040(2) Uani 0.40(2) 1 d D U P A 2
H25A H 0.761669 0.765533 0.857446 0.048 Uiso 0.40(2) 1 calc R . P A 2
C26 C 0.7010(14) 0.6816(5) 0.7606(15) 0.0363(18) Uani 0.60(2) 1 d D U P A 1
H26 H 0.754991 0.662928 0.825707 0.044 Uiso 0.60(2) 1 calc R . P A 1
C26A C 0.715(2) 0.6753(7) 0.782(2) 0.035(2) Uani 0.40(2) 1 d D U P A 2
H26A H 0.763483 0.651183 0.845149 0.042 Uiso 0.40(2) 1 calc R . P A 2
C32 C 0.7420(2) 0.40428(16) 0.5994(3) 0.0423(7) Uani 1 1 d . . . . .
H32 H 0.771632 0.431860 0.539165 0.051 Uiso 1 1 calc R . . . .
C33 C 0.7590(3) 0.33705(17) 0.5938(3) 0.0533(9) Uani 1 1 d . . . . .
H33 H 0.798546 0.318565 0.530284 0.064 Uiso 1 1 calc R . . . .
C34 C 0.7179(3) 0.29708(17) 0.6814(4) 0.0589(10) Uani 1 1 d . . . . .
H34 H 0.729546 0.250438 0.680559 0.071 Uiso 1 1 calc R . . . .
C35 C 0.6591(3) 0.32587(17) 0.7713(4) 0.0548(9) Uani 1 1 d . . . . .
H35 H 0.629898 0.299357 0.833357 0.066 Uiso 1 1 calc R . . . .
C36 C 0.6439(2) 0.39331(15) 0.7688(3) 0.0392(7) Uani 1 1 d . . . . .
H36 H 0.601717 0.412717 0.829089 0.047 Uiso 1 1 calc R . . . .
O1S O 0.9569(7) 0.7372(3) -0.0489(6) 0.107(3) Uani 0.641(10) 1 d D U P C 1
C1S C 0.9375(12) 0.7380(4) 0.0779(10) 0.133(4) Uani 0.641(10) 1 d D U P C 1
H1SA H 0.860049 0.754699 0.082134 0.159 Uiso 0.641(10) 1 calc R . P C 1
H1SB H 0.991934 0.768506 0.127879 0.159 Uiso 0.641(10) 1 calc R . P C 1
C2S C 0.9500(9) 0.6701(4) 0.1356(8) 0.090(3) Uani 0.641(10) 1 d D U P C 1
H2SA H 0.874917 0.649500 0.137875 0.108 Uiso 0.641(10) 1 calc R . P C 1
H2SB H 0.991442 0.671926 0.223718 0.108 Uiso 0.641(10) 1 calc R . P C 1
C3S C 1.0188(10) 0.6303(4) 0.0455(9) 0.102(3) Uani 0.641(10) 1 d D U P C 1
H3SA H 1.084673 0.607163 0.094000 0.123 Uiso 0.641(10) 1 calc R . P C 1
H3SB H 0.970794 0.597866 -0.007953 0.123 Uiso 0.641(10) 1 calc R . P C 1
C4S C 1.0553(11) 0.6878(6) -0.0341(14) 0.144(5) Uani 0.641(10) 1 d D U P C 1
H4SA H 1.125151 0.708839 0.010210 0.173 Uiso 0.641(10) 1 calc R . P C 1
H4SB H 1.069888 0.671837 -0.118846 0.173 Uiso 0.641(10) 1 calc R . P C 1
O1T O 1.0268(10) 0.6919(6) -0.0844(9) 0.090(3) Uani 0.359(10) 1 d D U P C 2
C1T C 1.0041(19) 0.7461(6) 0.0029(17) 0.120(6) Uani 0.359(10) 1 d D U P C 2
H1TA H 0.956513 0.781280 -0.043121 0.144 Uiso 0.359(10) 1 calc R . P C 2
H1TB H 1.075318 0.766037 0.046189 0.144 Uiso 0.359(10) 1 calc R . P C 2
C2T C 0.9393(16) 0.7086(7) 0.1000(17) 0.113(5) Uani 0.359(10) 1 d D U P C 2
H2TA H 0.934152 0.735217 0.177802 0.135 Uiso 0.359(10) 1 calc R . P C 2
H2TB H 0.862597 0.694515 0.060756 0.135 Uiso 0.359(10) 1 calc R . P C 2
C3T C 1.0212(15) 0.6494(7) 0.1270(10) 0.093(4) Uani 0.359(10) 1 d D U P C 2
H3TA H 1.080176 0.659145 0.200634 0.112 Uiso 0.359(10) 1 calc R . P C 2
H3TB H 0.979632 0.608976 0.146315 0.112 Uiso 0.359(10) 1 calc R . P C 2
C4T C 1.0746(10) 0.6400(7) 0.0045(11) 0.069(4) Uani 0.359(10) 1 d D U P C 2
H4TA H 1.157978 0.644440 0.023006 0.083 Uiso 0.359(10) 1 calc R . P C 2
H4TB H 1.056094 0.595511 -0.032536 0.083 Uiso 0.359(10) 1 calc R . P C 2

loop_
_atom_site_aniso_label
_atom_site_aniso_U_11
_atom_site_aniso_U_22
_atom_site_aniso_U_33
_atom_site_aniso_U_23
_atom_site_aniso_U_13
_atom_site_aniso_U_12
Ni1 0.01199(14) 0.0378(2) 0.02426(16) 0.00443(15) -0.00079(11) -0.00114(14)
N1 0.0143(9) 0.0586(16) 0.0257(11) 0.0013(11) 0.0020(8) -0.0052(10)
N2 0.0140(9) 0.0478(15) 0.0232(10) 0.0004(10) 0.0013(8) -0.0019(9)
N3 0.0194(10) 0.0445(14) 0.0358(13) 0.0090(11) 0.0040(9) 0.0010(10)
N4 0.0248(11) 0.0403(14) 0.0487(15) 0.0032(12) 0.0061(10) 0.0029(10)
N5 0.0254(11) 0.0339(13) 0.0407(13) -0.0018(11) 0.0055(10) 0.0031(10)
N6 0.0184(10) 0.0305(12) 0.0294(11) 0.0016(9) 0.0033(8) -0.0004(9)
N7 0.0305(12) 0.0333(12) 0.0279(12) 0.0014(10) 0.0001(9) -0.0029(10)
N8 0.0294(11) 0.0420(14) 0.0280(11) 0.0042(11) -0.0042(9) 0.0004(11)
N9 0.0235(11) 0.0382(14) 0.0298(12) 0.0059(10) -0.0070(9) 0.0011(9)
N10 0.0186(10) 0.0310(12) 0.0262(10) 0.0049(10) -0.0039(8) -0.0004(9)
N11 0.0153(9) 0.0420(14) 0.0325(11) 0.0006(10) -0.0016(8) -0.0016(9)
N21 0.019(4) 0.039(3) 0.034(4) 0.013(2) 0.003(2) 0.002(2)
N21A 0.019(5) 0.040(3) 0.035(5) 0.012(3) 0.007(3) 0.004(3)
N31 0.0223(11) 0.0383(13) 0.0355(12) -0.0010(10) 0.0065(9) -0.0052(9)
C1 0.0136(11) 0.0494(17) 0.0262(13) 0.0081(12) 0.0058(10) 0.0003(11)
C2 0.0164(11) 0.0367(15) 0.0276(13) 0.0073(11) 0.0009(10) -0.0049(10)
C3 0.0218(12) 0.0252(13) 0.0266(13) 0.0044(11) 0.0000(10) -0.0028(10)
C12 0.014(4) 0.048(4) 0.043(4) 0.004(3) -0.003(4) -0.001(4)
C12A 0.011(3) 0.051(3) 0.041(3) 0.009(3) 0.002(3) -0.008(3)
C13 0.009(3) 0.056(5) 0.045(4) 0.006(3) 0.005(3) -0.001(4)
C13A 0.014(3) 0.060(4) 0.047(3) 0.008(3) 0.000(3) 0.000(3)
C14 0.011(3) 0.060(5) 0.047(4) 0.004(4) -0.001(3) -0.001(3)
C14A 0.014(2) 0.061(5) 0.044(3) 0.005(3) 0.005(2) 0.000(3)
C15 0.016(3) 0.061(5) 0.042(3) 0.003(4) -0.004(3) -0.004(4)
C15A 0.013(2) 0.062(5) 0.048(3) 0.009(4) -0.005(2) -0.004(3)
C16 0.009(3) 0.056(5) 0.040(4) 0.000(4) -0.006(3) -0.004(3)
C16A 0.018(3) 0.057(5) 0.036(3) 0.008(3) -0.005(2) -0.001(3)
C22 0.021(3) 0.040(3) 0.034(4) 0.014(3) 0.007(2) 0.003(3)
C22A 0.024(5) 0.045(4) 0.038(5) 0.008(4) 0.005(3) 0.001(4)
C23 0.029(3) 0.042(3) 0.040(4) 0.011(3) 0.003(3) 0.004(2)
C23A 0.031(5) 0.043(4) 0.043(5) 0.014(4) 0.002(4) 0.007(3)
C24 0.033(4) 0.038(3) 0.048(5) 0.016(3) 0.001(3) 0.002(3)
C24A 0.034(5) 0.042(3) 0.047(5) 0.015(3) 0.000(4) 0.002(3)
C25 0.036(4) 0.037(3) 0.049(4) 0.012(3) -0.004(3) -0.001(3)
C25A 0.033(5) 0.035(3) 0.050(5) 0.016(4) -0.002(4) 0.004(3)
C26 0.028(4) 0.035(3) 0.045(5) 0.016(3) 0.002(3) 0.003(2)
C26A 0.027(5) 0.035(3) 0.042(5) 0.013(3) 0.002(4) -0.001(3)
C32 0.0330(15) 0.049(2) 0.0479(18) -0.0016(15) 0.0157(13) -0.0030(14)
C33 0.0463(19) 0.048(2) 0.071(2) -0.0118(18) 0.0272(17) -0.0008(16)
C34 0.054(2) 0.0335(19) 0.094(3) -0.0053(19) 0.028(2) -0.0034(16)
C35 0.052(2) 0.043(2) 0.075(2) 0.0065(18) 0.0302(18) -0.0040(16)
C36 0.0332(15) 0.0417(18) 0.0455(17) 0.0048(14) 0.0155(13) -0.0019(13)
O1S 0.163(6) 0.061(4) 0.093(4) 0.011(3) 0.003(4) 0.005(4)
C1S 0.235(10) 0.040(5) 0.154(7) 0.020(5) 0.136(7) 0.022(6)
C2S 0.105(7) 0.064(6) 0.104(6) 0.029(4) 0.029(5) 0.007(5)
C3S 0.137(8) 0.080(5) 0.081(6) 0.004(4) -0.018(6) 0.053(5)
C4S 0.172(11) 0.117(8) 0.160(10) -0.024(8) 0.084(8) 0.010(8)
O1T 0.082(7) 0.107(8) 0.080(6) -0.033(5) 0.007(5) -0.012(6)
C1T 0.219(15) 0.048(7) 0.124(11) -0.021(6) 0.134(10) -0.006(9)
C2T 0.168(11) 0.046(10) 0.147(11) -0.016(8) 0.100(9) 0.025(9)
C3T 0.124(11) 0.097(9) 0.050(6) -0.011(6) -0.014(7) 0.033(8)
C4T 0.040(6) 0.097(9) 0.067(8) -0.027(7) -0.004(5) 0.023(6)

loop_
_atom_type_symbol
_atom_type_description
_atom_type_scat_dispersion_real
_atom_type_scat_dispersion_imag
_atom_type_scat_source
C C 0.0033 0.0016 'International Tables Vol C Tables 4.2.6.8 and 6.1.1.4'
H H 0.0000 0.0000 'International Tables Vol C Tables 4.2.6.8 and 6.1.1.4'
N N 0.0061 0.0033 'International Tables Vol C Tables 4.2.6.8 and 6.1.1.4'
O O 0.0106 0.0060 'International Tables Vol C Tables 4.2.6.8 and 6.1.1.4'
Ni Ni 0.3393 1.1124 'International Tables Vol C Tables 4.2.6.8 and 6.1.1.4'

loop_
_geom_angle_atom_site_label_1
_geom_angle_atom_site_label_2
_geom_angle_atom_site_label_3
_geom_angle
_geom_angle_site_symmetry_1
_geom_angle_site_symmetry_3
_geom_angle_publ_flag
N1 Ni1 N2 87.28(8) 3_666 . ?
N1 Ni1 N21 88.2(6) 3_666 . ?
N1 Ni1 N21A 91.6(8) 3_666 . ?
N1 Ni1 N31 89.04(9) 3_666 . ?
N10 Ni1 N1 170.32(7) . 3_666 ?
N10 Ni1 N2 83.29(8) . . ?
N10 Ni1 N11 98.55(8) . . ?
N10 Ni1 N21 89.4(7) . . ?
N10 Ni1 N21A 86.4(10) . . ?
N10 Ni1 N31 93.27(9) . . ?
N11 Ni1 N1 90.83(8) . 3_666 ?
N11 Ni1 N2 177.81(8) . . ?
N11 Ni1 N21 89.9(8) . . ?
N11 Ni1 N21A 87.7(12) . . ?
N11 Ni1 N31 90.32(8) . . ?
N21 Ni1 N2 88.9(8) . . ?
N21A Ni1 N2 91.2(12) . . ?
N31 Ni1 N2 90.76(8) . . ?
N31 Ni1 N21 177.2(5) . . ?
N31 Ni1 N21A 178.0(10) . . ?
C1 N1 Ni1 143.5(2) . 3_666 ?
C1 N2 Ni1 120.27(16) . . ?
C1 N2 C2 117.2(2) . . ?
C2 N2 Ni1 118.85(16) . . ?
C2 N3 N4 105.3(2) . . ?
N5 N4 N3 112.3(2) . . ?
N4 N5 N6 105.1(2) . . ?
N5 N6 C3 123.0(2) . . ?
C2 N6 N5 108.7(2) . . ?
C2 N6 C3 128.2(2) . . ?
C3 N7 N8 103.2(2) . . ?
N9 N8 N7 110.41(19) . . ?
N8 N9 N10 108.9(2) . . ?
N9 N10 Ni1 130.88(16) . . ?
C3 N10 Ni1 125.64(16) . . ?
C3 N10 N9 103.4(2) . . ?
C12 N11 Ni1 125.3(6) . . ?
C12 N11 C16 117.9(8) . . ?
C12A N11 Ni1 117.0(5) . . ?
C12A N11 C16A 117.4(6) . . ?
C16 N11 Ni1 116.2(6) . . ?
C16A N11 Ni1 125.5(5) . . ?
C22 N21 Ni1 119.5(7) . . ?
C26 N21 Ni1 122.2(7) . . ?
C26 N21 C22 118.3(6) . . ?
C22A N21A Ni1 126.2(11) . . ?
C22A N21A C26A 115.2(9) . . ?
C26A N21A Ni1 118.5(11) . . ?
C32 N31 Ni1 120.2(2) . . ?
C36 N31 Ni1 122.25(19) . . ?
C36 N31 C32 117.6(3) . . ?
N1 C1 N2 174.1(3) . . ?
N3 C2 N2 130.4(2) . . ?
N3 C2 N6 108.6(2) . . ?
N6 C2 N2 121.0(2) . . ?
N7 C3 N6 124.3(2) . . ?
N7 C3 N10 114.1(2) . . ?
N10 C3 N6 121.6(2) . . ?
N11 C12 H12 118.6 . . ?
N11 C12 C13 122.8(9) . . ?
C13 C12 H12 118.6 . . ?
N11 C12A H12A 118.5 . . ?
N11 C12A C13A 123.0(7) . . ?
C13A C12A H12A 118.5 . . ?
C12 C13 H13 120.6 . . ?
C12 C13 C14 118.8(9) . . ?
C14 C13 H13 120.6 . . ?
C12A C13A H13A 120.7 . . ?
C14A C13A C12A 118.7(7) . . ?
C14A C13A H13A 120.7 . . ?
C13 C14 H14 120.4 . . ?
C15 C14 C13 119.3(8) . . ?
C15 C14 H14 120.4 . . ?
C13A C14A H14A 120.4 . . ?
C15A C14A C13A 119.3(6) . . ?
C15A C14A H14A 120.4 . . ?
C14 C15 H15 120.5 . . ?
C14 C15 C16 119.0(9) . . ?
C16 C15 H15 120.5 . . ?
C14A C15A H15A 120.6 . . ?
C14A C15A C16A 118.8(6) . . ?
C16A C15A H15A 120.6 . . ?
N11 C16 C15 122.1(9) . . ?
N11 C16 H16 119.0 . . ?
C15 C16 H16 119.0 . . ?
N11 C16A C15A 122.8(7) . . ?
N11 C16A H16A 118.6 . . ?
C15A C16A H16A 118.6 . . ?
N21 C22 H22 119.4 . . ?
N21 C22 C23 121.2(6) . . ?
C23 C22 H22 119.4 . . ?
N21A C22A H22A 117.2 . . ?
N21A C22A C23A 125.5(9) . . ?
C23A C22A H22A 117.2 . . ?
C22 C23 H23 120.1 . . ?
C22 C23 C24 119.9(6) . . ?
C24 C23 H23 120.1 . . ?
C22A C23A H23A 121.1 . . ?
C22A C23A C24A 117.9(9) . . ?
C24A C23A H23A 121.1 . . ?
C23 C24 H24 120.2 . . ?
C23 C24 C25 119.6(6) . . ?
C25 C24 H24 120.2 . . ?
C23A C24A H24A 120.9 . . ?
C23A C24A C25A 118.3(10) . . ?
C25A C24A H24A 120.9 . . ?
C24 C25 H25 121.5 . . ?
C26 C25 C24 117.1(6) . . ?
C26 C25 H25 121.5 . . ?
C24A C25A H25A 120.0 . . ?
C24A C25A C26A 120.1(10) . . ?
C26A C25A H25A 120.0 . . ?
N21 C26 C25 124.0(7) . . ?
N21 C26 H26 118.0 . . ?
C25 C26 H26 118.0 . . ?
N21A C26A C25A 123.1(10) . . ?
N21A C26A H26A 118.5 . . ?
C25A C26A H26A 118.5 . . ?
N31 C32 H32 118.5 . . ?
N31 C32 C33 123.0(3) . . ?
C33 C32 H32 118.5 . . ?
C32 C33 H33 120.6 . . ?
C34 C33 C32 118.8(3) . . ?
C34 C33 H33 120.6 . . ?
C33 C34 H34 120.6 . . ?
C33 C34 C35 118.8(3) . . ?
C35 C34 H34 120.6 . . ?
C34 C35 H35 120.6 . . ?
C36 C35 C34 118.7(3) . . ?
C36 C35 H35 120.6 . . ?
N31 C36 C35 123.0(3) . . ?
N31 C36 H36 118.5 . . ?
C35 C36 H36 118.5 . . ?
C1S O1S C4S 98.0(7) . . ?
O1S C1S H1SA 109.4 . . ?
O1S C1S H1SB 109.4 . . ?
O1S C1S C2S 111.2(6) . . ?
H1SA C1S H1SB 108.0 . . ?
C2S C1S H1SA 109.4 . . ?
C2S C1S H1SB 109.4 . . ?
C1S C2S H2SA 110.8 . . ?
C1S C2S H2SB 110.8 . . ?
C1S C2S C3S 104.6(5) . . ?
H2SA C2S H2SB 108.9 . . ?
C3S C2S H2SA 110.8 . . ?
C3S C2S H2SB 110.8 . . ?
C2S C3S H3SA 111.9 . . ?
C2S C3S H3SB 111.9 . . ?
H3SA C3S H3SB 109.6 . . ?
C4S C3S C2S 99.3(6) . . ?
C4S C3S H3SA 111.9 . . ?
C4S C3S H3SB 111.9 . . ?
O1S C4S C3S 105.9(7) . . ?
O1S C4S H4SA 110.5 . . ?
O1S C4S H4SB 110.5 . . ?
C3S C4S H4SA 110.5 . . ?
C3S C4S H4SB 110.5 . . ?
H4SA C4S H4SB 108.7 . . ?
C4T O1T C1T 102.5(9) . . ?
O1T C1T H1TA 111.4 . . ?
O1T C1T H1TB 111.4 . . ?
O1T C1T C2T 101.8(9) . . ?
H1TA C1T H1TB 109.3 . . ?
C2T C1T H1TA 111.4 . . ?
C2T C1T H1TB 111.4 . . ?
C1T C2T H2TA 112.2 . . ?
C1T C2T H2TB 112.2 . . ?
H2TA C2T H2TB 109.8 . . ?
C3T C2T C1T 97.8(9) . . ?
C3T C2T H2TA 112.2 . . ?
C3T C2T H2TB 112.2 . . ?
C2T C3T H3TA 110.6 . . ?
C2T C3T H3TB 110.6 . . ?
H3TA C3T H3TB 108.8 . . ?
C4T C3T C2T 105.6(7) . . ?
C4T C3T H3TA 110.6 . . ?
C4T C3T H3TB 110.6 . . ?
O1T C4T C3T 106.4(7) . . ?
O1T C4T H4TA 110.5 . . ?
O1T C4T H4TB 110.5 . . ?
C3T C4T H4TA 110.5 . . ?
C3T C4T H4TB 110.5 . . ?
H4TA C4T H4TB 108.6 . . ?

loop_
_geom_bond_atom_site_label_1
_geom_bond_atom_site_label_2
_geom_bond_distance
_geom_bond_site_symmetry_2
_geom_bond_publ_flag
Ni1 N1 2.087(2) 3_666 ?
Ni1 N2 2.148(2) . ?
Ni1 N10 2.079(2) . ?
Ni1 N11 2.085(2) . ?
Ni1 N21 2.118(6) . ?
Ni1 N21A 2.123(8) . ?
Ni1 N31 2.097(2) . ?
N1 C1 1.159(3) . ?
N2 C1 1.309(3) . ?
N2 C2 1.352(3) . ?
N3 N4 1.365(3) . ?
N3 C2 1.324(3) . ?
N4 N5 1.297(3) . ?
N5 N6 1.366(3) . ?
N6 C2 1.351(3) . ?
N6 C3 1.403(3) . ?
N7 N8 1.353(3) . ?
N7 C3 1.315(3) . ?
N8 N9 1.309(3) . ?
N9 N10 1.359(3) . ?
N10 C3 1.331(3) . ?
N11 C12 1.339(8) . ?
N11 C12A 1.343(6) . ?
N11 C16 1.353(8) . ?
N11 C16A 1.349(6) . ?
N21 C22 1.345(7) . ?
N21 C26 1.335(7) . ?
N21A C22A 1.348(8) . ?
N21A C26A 1.349(9) . ?
N31 C32 1.342(4) . ?
N31 C36 1.331(3) . ?
C12 H12 0.9500 . ?
C12 C13 1.377(8) . ?
C12A H12A 0.9500 . ?
C12A C13A 1.379(7) . ?
C13 H13 0.9500 . ?
C13 C14 1.379(8) . ?
C13A H13A 0.9500 . ?
C13A C14A 1.379(6) . ?
C14 H14 0.9500 . ?
C14 C15 1.375(8) . ?
C14A H14A 0.9500 . ?
C14A C15A 1.376(7) . ?
C15 H15 0.9500 . ?
C15 C16 1.381(8) . ?
C15A H15A 0.9500 . ?
C15A C16A 1.380(7) . ?
C16 H16 0.9500 . ?
C16A H16A 0.9500 . ?
C22 H22 0.9500 . ?
C22 C23 1.371(7) . ?
C22A H22A 0.9500 . ?
C22A C23A 1.379(9) . ?
C23 H23 0.9500 . ?
C23 C24 1.378(7) . ?
C23A H23A 0.9500 . ?
C23A C24A 1.380(8) . ?
C24 H24 0.9500 . ?
C24 C25 1.379(6) . ?
C24A H24A 0.9500 . ?
C24A C25A 1.380(8) . ?
C25 H25 0.9500 . ?
C25 C26 1.379(7) . ?
C25A H25A 0.9500 . ?
C25A C26A 1.380(9) . ?
C26 H26 0.9500 . ?
C26A H26A 0.9500 . ?
C32 H32 0.9500 . ?
C32 C33 1.372(4) . ?
C33 H33 0.9500 . ?
C33 C34 1.369(5) . ?
C34 H34 0.9500 . ?
C34 C35 1.386(5) . ?
C35 H35 0.9500 . ?
C35 C36 1.370(4) . ?
C36 H36 0.9500 . ?
O1S C1S 1.392(8) . ?
O1S C4S 1.530(9) . ?
C1S H1SA 0.9900 . ?
C1S H1SB 0.9900 . ?
C1S C2S 1.495(7) . ?
C2S H2SA 0.9900 . ?
C2S H2SB 0.9900 . ?
C2S C3S 1.564(8) . ?
C3S H3SA 0.9900 . ?
C3S H3SB 0.9900 . ?
C3S C4S 1.531(9) . ?
C4S H4SA 0.9900 . ?
C4S H4SB 0.9900 . ?
O1T C1T 1.479(9) . ?
O1T C4T 1.465(9) . ?
C1T H1TA 0.9900 . ?
C1T H1TB 0.9900 . ?
C1T C2T 1.564(10) . ?
C2T H2TA 0.9900 . ?
C2T H2TB 0.9900 . ?
C2T C3T 1.542(9) . ?
C3T H3TA 0.9900 . ?
C3T H3TB 0.9900 . ?
C3T C4T 1.534(9) . ?
C4T H4TA 0.9900 . ?
C4T H4TB 0.9900 . ?
